data_4502412
loop_
_publ_author_name
'Adarsh, N. N.'
'Dastidar, Parthasarathi'

_publ_section_title
;
 A Borromean Weave Coordination Polymer Sustained by Urea&#x2212;Sulfate
 Hydrogen Bonding and Its Selective Anion Separation Properties
;
_journal_issue 2
_journal_name_full 'Crystal Growth &amp; Design'
_journal_page_first 483
_journal_paper_doi 10.1021/cg901159r
_journal_volume 10
_journal_year 2010
_chemical_formula_sum 'C18 H14 N4 O6 S Zn'
_chemical_formula_weight 479.76
_chemical_name_systematic
; 
 ? 
;
_space_group_IT_number 4
_symmetry_cell_setting monoclinic
_symmetry_space_group_name_Hall 'P 2yb'
_symmetry_space_group_name_H-M 'P 1 21 1'
_atom_sites_solution_hydrogens geom
_atom_sites_solution_primary direct
_atom_sites_solution_secondary difmap
_audit_creation_method SHELXL-97
_cell_angle_alpha 90.00
_cell_angle_beta 93.762(5)
_cell_angle_gamma 90.00
_cell_formula_units_Z 2
_cell_length_a 4.9904(17)
_cell_length_b 19.473(7)
_cell_length_c 9.891(3)
_cell_measurement_temperature 298(2)
_cell_volume 959.1(6)
_computing_cell_refinement 'BRUKER APEX II'
_computing_data_collection 'BRUKER APEX II'
_computing_data_reduction 'BRUKER APEX II'
_computing_molecular_graphics 'MERCURY 2.2, PLATON-97'
_computing_publication_material 'MERCURY 2.2'
_computing_structure_refinement 'SHELXL-97 (Sheldrick, 1997)'
_computing_structure_solution 'SHELXS-97 (Sheldrick, 1990)'
_diffrn_ambient_temperature 298(2)
_diffrn_detector_area_resol_mean 3
_diffrn_measured_fraction_theta_full 0.997
_diffrn_measured_fraction_theta_max 0.997
_diffrn_measurement_device_type 'BRUKER CCD AREA DETECTOR'
_diffrn_measurement_method 'OMEGA SCAN'
_diffrn_radiation_monochromator graphite
_diffrn_radiation_source 'fine-focus sealed tube'
_diffrn_radiation_type MoK\a
_diffrn_radiation_wavelength 0.71073
_diffrn_reflns_av_R_equivalents 0.0415
_diffrn_reflns_av_sigmaI/netI 0.0575
_diffrn_reflns_limit_h_max 5
_diffrn_reflns_limit_h_min -5
_diffrn_reflns_limit_k_max 22
_diffrn_reflns_limit_k_min -22
_diffrn_reflns_limit_l_max 11
_diffrn_reflns_limit_l_min -11
_diffrn_reflns_number 8312
_diffrn_reflns_theta_full 23.99
_diffrn_reflns_theta_max 23.99
_diffrn_reflns_theta_min 2.06
_exptl_absorpt_coefficient_mu 1.435
_exptl_absorpt_correction_T_max 0.8938
_exptl_absorpt_correction_T_min 0.7246
_exptl_absorpt_correction_type multi-scan
_exptl_absorpt_process_details SADABS
_exptl_crystal_colour COLORLESS
_exptl_crystal_density_diffrn 1.661
_exptl_crystal_density_method 'not measured'
_exptl_crystal_description BLOCK
_exptl_crystal_F_000 488
_exptl_crystal_size_max 0.24
_exptl_crystal_size_mid 0.14
_exptl_crystal_size_min 0.08
_refine_diff_density_max 0.219
_refine_diff_density_min -0.254
_refine_diff_density_rms 0.048
_refine_ls_abs_structure_details 'Flack H D (1983), Acta Cryst. A39, 876-881'
_refine_ls_abs_structure_Flack 0.038(12)
_refine_ls_extinction_method none
_refine_ls_goodness_of_fit_ref 1.007
_refine_ls_hydrogen_treatment constr
_refine_ls_matrix_type full
_refine_ls_number_parameters 271
_refine_ls_number_reflns 3000
_refine_ls_number_restraints 1
_refine_ls_restrained_S_all 1.006
_refine_ls_R_factor_all 0.0367
_refine_ls_R_factor_gt 0.0318
_refine_ls_shift/su_max 0.001
_refine_ls_shift/su_mean 0.000
_refine_ls_structure_factor_coef Fsqd
_refine_ls_weighting_details 'calc w=1/[\s^2^(Fo^2^)+(0.0196P)^2^+0.0000P] where P=(Fo^2^+2Fc^2^)/3'
_refine_ls_weighting_scheme calc
_refine_ls_wR_factor_gt 0.0628
_refine_ls_wR_factor_ref 0.0646
_reflns_number_gt 2689
_reflns_number_total 3000
_reflns_threshold_expression >2sigma(I)
_cod_data_source_file cg901159r_si_003.cif
_cod_data_source_block AN674A1
_cod_depositor_comments
;
The following automatic conversions were performed:

'_symmetry_cell_setting' value 'MONOCLINIC' changed to 'monoclinic'
according to /home/saulius/struct/CIF-dictionaries/cif_core.dic
dictionary named 'cif_core.dic' version 2.4.2 from
2011-04-26.

'_exptl_absorpt_correction_type' value 'MULTI-SCAN'
changed to 'multi-scan' according to
/home/saulius/struct/CIF-dictionaries/cif_core.dic dictionary named
'cif_core.dic' version 2.4.2 from 2011-04-26.

Automatic conversion script
Id: cif_fix_values 1715 2011-07-08 13:25:40Z adriana 
;
_cod_original_sg_symbol_H-M P2(1)
_cod_database_code 4502412

loop_
_symmetry_equiv_pos_as_xyz
'x, y, z'
'-x, y+1/2, -z'

loop_
_atom_site_label
_atom_site_type_symbol
_atom_site_fract_x
_atom_site_fract_y
_atom_site_fract_z
_atom_site_U_iso_or_equiv
_atom_site_adp_type
_atom_site_occupancy
_atom_site_symmetry_multiplicity
_atom_site_calc_flag
_atom_site_refinement_flags
Zn1 Zn 1.55274(8) 1.23688(2) 0.51013(4) 0.03198(13) Uani 1 1 d .
S1 S 2.06507(19) 1.29839(5) 0.63765(11) 0.0313(3) Uani 1 1 d .
N1 N 1.4941(7) 1.13341(17) 0.5157(4) 0.0354(9) Uani 1 1 d .
C2 C 1.6456(8) 1.0916(2) 0.5938(4) 0.0379(11) Uani 1 1 d .
H2 H 1.7853 1.1099 0.6494 0.045 Uiso 1 1 calc R
C3 C 1.6009(9) 1.0211(2) 0.5947(5) 0.0425(12) Uani 1 1 d .
H3 H 1.7072 0.9926 0.6514 0.051 Uiso 1 1 calc R
C4 C 1.3979(8) 0.9944(2) 0.5108(4) 0.0389(12) Uani 1 1 d .
H4 H 1.3637 0.9474 0.5114 0.047 Uiso 1 1 calc R
C5 C 1.2445(8) 1.0367(2) 0.4255(4) 0.0301(10) Uani 1 1 d .
C6 C 1.2970(8) 1.1064(2) 0.4316(4) 0.0363(11) Uani 1 1 d .
H6 H 1.1928 1.1358 0.3758 0.044 Uiso 1 1 calc R
N7 N 1.0421(6) 1.00913(16) 0.3367(3) 0.0339(9) Uani 1 1 d .
H7 H 0.9782 0.9698 0.3574 0.041 Uiso 1 1 calc R
C8 C 0.9379(9) 1.0391(2) 0.2207(5) 0.0358(12) Uani 1 1 d .
O9 O 1.0061(6) 1.09534(16) 0.1816(3) 0.0505(9) Uani 1 1 d .
C10 C 0.7163(8) 0.9996(2) 0.1424(4) 0.0315(10) Uani 1 1 d .
C11 C 0.5860(7) 0.9433(2) 0.1928(4) 0.0335(10) Uani 1 1 d .
H11 H 0.6351 0.9273 0.2795 0.040 Uiso 1 1 calc R
C12 C 0.3815(8) 0.9105(2) 0.1146(4) 0.0329(10) Uani 1 1 d .
H12 H 0.2957 0.8727 0.1499 0.040 Uiso 1 1 calc R
C13 C 0.3053(9) 0.9329(2) -0.0130(5) 0.0333(11) Uani 1 1 d .
C14 C 0.4334(9) 0.9892(3) -0.0642(5) 0.0460(12) Uani 1 1 d .
H14 H 0.3824 1.0047 -0.1511 0.055 Uiso 1 1 calc R
C15 C 0.6363(11) 1.0230(3) 0.0114(5) 0.0486(14) Uani 1 1 d .
H15 H 0.7193 1.0610 -0.0243 0.058 Uiso 1 1 calc R
C16 C 0.0943(8) 0.8986(2) -0.1069(5) 0.0351(10) Uani 1 1 d .
O17 O 0.0657(7) 0.91382(18) -0.2254(3) 0.0561(10) Uani 1 1 d .
N18 N -0.0509(6) 0.84923(17) -0.0506(3) 0.0354(9) Uani 1 1 d .
H18 H -0.0189 0.8427 0.0349 0.042 Uiso 1 1 calc R
C19 C -0.2489(8) 0.8072(2) -0.1155(4) 0.0320(10) Uani 1 1 d .
C20 C -0.4072(9) 0.7668(2) -0.0332(4) 0.0375(11) Uani 1 1 d .
H20 H -0.3815 0.7691 0.0607 0.045 Uiso 1 1 calc R
C21 C -0.5987(9) 0.7244(2) -0.0925(4) 0.0447(12) Uani 1 1 d .
H21 H -0.7055 0.6977 -0.0396 0.054 Uiso 1 1 calc R
C22 C -0.6310(8) 0.7217(2) -0.2302(5) 0.0440(12) Uani 1 1 d .
H22 H -0.7629 0.6929 -0.2694 0.053 Uiso 1 1 calc R
N23 N -0.4823(7) 0.75840(15) -0.3118(3) 0.0340(9) Uani 1 1 d .
C24 C -0.2921(8) 0.8009(2) -0.2548(4) 0.0361(10) Uani 1 1 d .
H24 H -0.1876 0.8266 -0.3107 0.043 Uiso 1 1 calc R
O25 O 1.9418(5) 1.24332(18) 0.5477(2) 0.0348(6) Uani 1 1 d .
O26 O 1.9771(6) 1.36504(15) 0.5888(3) 0.0557(9) Uani 1 1 d .
O27 O 1.9994(7) 1.28654(17) 0.7754(3) 0.0542(9) Uani 1 1 d .
O28 O 2.3600(5) 1.29151(17) 0.6311(3) 0.0564(10) Uani 1 1 d .

loop_
_atom_site_aniso_label
_atom_site_aniso_U_11
_atom_site_aniso_U_22
_atom_site_aniso_U_33
_atom_site_aniso_U_23
_atom_site_aniso_U_13
_atom_site_aniso_U_12
Zn1 0.0281(2) 0.0268(2) 0.0392(3) -0.0047(3) -0.01134(18) 0.0009(3)
S1 0.0259(5) 0.0288(6) 0.0377(6) -0.0072(5) -0.0085(5) 0.0031(5)
N1 0.036(2) 0.0238(19) 0.044(2) -0.0029(16) -0.0125(18) -0.0042(17)
C2 0.034(3) 0.036(3) 0.041(3) -0.002(2) -0.013(2) -0.005(2)
C3 0.045(3) 0.036(3) 0.045(3) 0.009(2) -0.011(2) 0.002(2)
C4 0.046(3) 0.027(3) 0.042(3) 0.003(2) -0.003(3) -0.005(2)
C5 0.026(2) 0.029(2) 0.035(2) -0.001(2) -0.0021(19) -0.005(2)
C6 0.030(2) 0.031(3) 0.046(3) 0.001(2) -0.011(2) 0.003(2)
N7 0.035(2) 0.0197(19) 0.046(2) -0.0030(16) -0.0063(18) -0.0086(16)
C8 0.033(3) 0.026(3) 0.047(3) -0.012(2) -0.010(2) 0.007(2)
O9 0.061(2) 0.0268(19) 0.060(2) 0.0060(17) -0.0216(18) -0.0176(17)
C10 0.027(2) 0.029(3) 0.036(2) -0.001(2) -0.007(2) -0.0040(19)
C11 0.032(2) 0.035(3) 0.033(2) -0.005(2) -0.0066(19) 0.003(2)
C12 0.027(2) 0.033(2) 0.039(3) 0.002(2) -0.004(2) -0.0035(18)
C13 0.025(2) 0.036(3) 0.038(3) -0.013(2) -0.005(2) -0.002(2)
C14 0.049(3) 0.049(3) 0.038(3) 0.006(3) -0.010(2) -0.015(2)
C15 0.053(3) 0.044(3) 0.047(3) 0.010(3) -0.014(3) -0.024(3)
C16 0.033(3) 0.032(3) 0.040(3) -0.003(2) -0.003(2) -0.003(2)
O17 0.065(3) 0.061(3) 0.039(2) 0.0096(18) -0.0228(18) -0.0262(19)
N18 0.037(2) 0.040(2) 0.0277(19) -0.0006(17) -0.0080(16) -0.0135(18)
C19 0.026(2) 0.031(2) 0.038(3) -0.004(2) -0.0070(19) 0.0020(19)
C20 0.037(3) 0.040(3) 0.035(3) -0.004(2) 0.000(2) -0.004(2)
C21 0.044(3) 0.044(3) 0.046(3) 0.006(3) 0.003(2) -0.012(2)
C22 0.036(2) 0.043(3) 0.051(3) -0.007(2) -0.011(2) -0.014(2)
N23 0.033(2) 0.029(2) 0.038(2) -0.0046(16) -0.0067(17) -0.0045(15)
C24 0.034(2) 0.028(2) 0.044(3) 0.001(2) -0.005(2) -0.006(2)
O25 0.0241(13) 0.0357(16) 0.0433(15) -0.0112(18) -0.0065(11) -0.0024(16)
O26 0.061(2) 0.0291(17) 0.073(2) 0.0027(17) -0.0218(18) 0.0090(17)
O27 0.062(2) 0.069(2) 0.0311(19) -0.0031(16) -0.0024(16) 0.0130(18)
O28 0.0233(16) 0.065(2) 0.081(2) -0.0404(19) -0.0008(16) -0.0008(16)

loop_
_atom_type_symbol
_atom_type_description
_atom_type_scat_dispersion_real
_atom_type_scat_dispersion_imag
_atom_type_scat_source
C C 0.0033 0.0016 'International Tables Vol C Tables 4.2.6.8 and 6.1.1.4'
H H 0.0000 0.0000 'International Tables Vol C Tables 4.2.6.8 and 6.1.1.4'
N N 0.0061 0.0033 'International Tables Vol C Tables 4.2.6.8 and 6.1.1.4'
O O 0.0106 0.0060 'International Tables Vol C Tables 4.2.6.8 and 6.1.1.4'
S S 0.1246 0.1234 'International Tables Vol C Tables 4.2.6.8 and 6.1.1.4'
Zn Zn 0.2839 1.4301 'International Tables Vol C Tables 4.2.6.8 and 6.1.1.4'

loop_
_geom_angle_atom_site_label_1
_geom_angle_atom_site_label_2
_geom_angle_atom_site_label_3
_geom_angle
_geom_angle_site_symmetry_1
_geom_angle_site_symmetry_3
O28 Zn1 O25 112.33(12) 1_455 .
O28 Zn1 N23 115.58(15) 1_455 2_655
O25 Zn1 N23 106.21(13) . 2_655
O28 Zn1 N1 117.10(15) 1_455 .
O25 Zn1 N1 101.58(14) . .
N23 Zn1 N1 102.46(13) 2_655 .
O27 S1 O26 112.2(2) . .
O27 S1 O28 108.4(2) . .
O26 S1 O28 110.3(2) . .
O27 S1 O25 109.69(18) . .
O26 S1 O25 109.92(18) . .
O28 S1 O25 106.20(16) . .
C2 N1 C6 118.9(4) . .
C2 N1 Zn1 123.1(3) . .
C6 N1 Zn1 117.9(3) . .
N1 C2 C3 121.6(4) . .
N1 C2 H2 119.2 . .
C3 C2 H2 119.2 . .
C4 C3 C2 118.9(4) . .
C4 C3 H3 120.5 . .
C2 C3 H3 120.5 . .
C3 C4 C5 120.2(4) . .
C3 C4 H4 119.9 . .
C5 C4 H4 119.9 . .
C4 C5 C6 117.7(4) . .
C4 C5 N7 120.3(4) . .
C6 C5 N7 122.0(4) . .
N1 C6 C5 122.5(4) . .
N1 C6 H6 118.8 . .
C5 C6 H6 118.8 . .
C8 N7 C5 125.8(3) . .
C8 N7 H7 117.1 . .
C5 N7 H7 117.1 . .
O9 C8 N7 123.6(4) . .
O9 C8 C10 120.3(4) . .
N7 C8 C10 116.0(4) . .
C11 C10 C15 118.4(4) . .
C11 C10 C8 124.2(4) . .
C15 C10 C8 117.4(4) . .
C10 C11 C12 120.5(4) . .
C10 C11 H11 119.8 . .
C12 C11 H11 119.8 . .
C13 C12 C11 121.0(4) . .
C13 C12 H12 119.5 . .
C11 C12 H12 119.5 . .
C12 C13 C14 119.0(4) . .
C12 C13 C16 124.5(4) . .
C14 C13 C16 116.4(4) . .
C13 C14 C15 121.2(5) . .
C13 C14 H14 119.4 . .
C15 C14 H14 119.4 . .
C14 C15 C10 119.8(5) . .
C14 C15 H15 120.1 . .
C10 C15 H15 120.1 . .
O17 C16 N18 122.9(4) . .
O17 C16 C13 121.4(4) . .
N18 C16 C13 115.7(4) . .
C16 N18 C19 127.5(4) . .
C16 N18 H18 116.2 . .
C19 N18 H18 116.2 . .
C24 C19 N18 124.3(4) . .
C24 C19 C20 117.9(4) . .
N18 C19 C20 117.7(4) . .
C21 C20 C19 119.4(4) . .
C21 C20 H20 120.3 . .
C19 C20 H20 120.3 . .
C22 C21 C20 119.1(4) . .
C22 C21 H21 120.4 . .
C20 C21 H21 120.4 . .
N23 C22 C21 123.3(4) . .
N23 C22 H22 118.4 . .
C21 C22 H22 118.4 . .
C22 N23 C24 118.5(4) . .
C22 N23 Zn1 114.1(3) . 2_645
C24 N23 Zn1 127.2(3) . 2_645
N23 C24 C19 121.8(4) . .
N23 C24 H24 119.1 . .
C19 C24 H24 119.1 . .
S1 O25 Zn1 121.46(17) . .
S1 O28 Zn1 128.34(18) . 1_655

loop_
_geom_bond_atom_site_label_1
_geom_bond_atom_site_label_2
_geom_bond_distance
_geom_bond_site_symmetry_2
Zn1 O28 1.907(3) 1_455
Zn1 O25 1.957(2) .
Zn1 N23 2.014(3) 2_655
Zn1 N1 2.037(3) .
S1 O27 1.441(3) .
S1 O26 1.443(3) .
S1 O28 1.484(3) .
S1 O25 1.500(3) .
N1 C2 1.324(5) .
N1 C6 1.352(5) .
C2 C3 1.391(6) .
C2 H2 0.9300 .
C3 C4 1.370(6) .
C3 H3 0.9300 .
C4 C5 1.375(6) .
C4 H4 0.9300 .
C5 C6 1.382(5) .
C5 N7 1.401(5) .
C6 H6 0.9300 .
N7 C8 1.360(6) .
N7 H7 0.8600 .
C8 O9 1.217(5) .
C8 C10 1.517(6) .
C10 C11 1.384(5) .
C10 C15 1.406(6) .
C11 C12 1.395(5) .
C11 H11 0.9300 .
C12 C13 1.366(6) .
C12 H12 0.9300 .
C13 C14 1.382(6) .
C13 C16 1.513(6) .
C14 C15 1.385(7) .
C14 H14 0.9300 .
C15 H15 0.9300 .
C16 O17 1.208(5) .
C16 N18 1.346(5) .
N18 C19 1.405(5) .
N18 H18 0.8600 .
C19 C24 1.386(5) .
C19 C20 1.410(6) .
C20 C21 1.366(6) .
C20 H20 0.9300 .
C21 C22 1.361(6) .
C21 H21 0.9300 .
C22 N23 1.339(5) .
C22 H22 0.9300 .
N23 C24 1.354(5) .
N23 Zn1 2.014(3) 2_645
C24 H24 0.9300 .
O28 Zn1 1.907(3) 1_655

loop_
_geom_hbond_atom_site_label_D
_geom_hbond_atom_site_label_H
_geom_hbond_atom_site_label_A
_geom_hbond_distance_DH
_geom_hbond_distance_HA
_geom_hbond_distance_DA
_geom_hbond_angle_DHA
_geom_hbond_site_symmetry_A
N7 H7 O26 0.86 2.12 2.904(4) 152.1 2_846
N18 H18 O27 0.86 2.17 2.979(5) 157.1 2_746
C4 H4 O26 0.93 2.50 3.252(6) 138.6 2_846
C11 H11 O26 0.93 2.57 3.335(5) 140.4 2_846
C12 H12 O27 0.93 2.38 3.300(5) 169.2 2_746
C20 H20 O27 0.93 2.44 3.179(5) 136.0 2_746
C22 H22 O9 0.93 2.44 3.148(6) 132.4 2_545
